data_1528335
loop_
_publ_author_name
'Barker, R.S.'
'Evans, I.R.'

_publ_section_title
;
 An investigation of the Nd2 O3 - Mo O3 phase system: Thermal
 decomposition of Nd2 Mo4 O15 and formation of Nd6 Mo10 O39
;
_journal_name_full 'Journal of Solid State Chemistry'
_journal_page_first 1918
_journal_page_last 1923
_journal_volume 179
_journal_year 2006
_chemical_formula_sum 'Mo10 Nd6 O39'
_chemical_name_systematic 'Nd6 Mo10 O39'
_space_group_IT_number 15
_symmetry_space_group_name_Hall '-C 2yc'
_symmetry_space_group_name_H-M 'C 1 2/c 1'
_cell_angle_alpha 90
_cell_angle_beta 100.767
_cell_angle_gamma 90
_cell_formula_units_Z 4
_cell_length_a 12.425
_cell_length_b 19.86
_cell_length_c 13.882
_cell_volume 3365.223
_citation_journal_id_ASTM JSSCBI
_cod_data_source_file Barker_JSSCBI_2006_1169.cif
_cod_data_source_block Mo10Nd6O39
_cod_database_code 1528335

loop_
_symmetry_equiv_pos_as_xyz
x,y,z
-x,y,-z+1/2
-x,-y,-z
x,-y,z-1/2
x+1/2,y+1/2,z
-x+1/2,y+1/2,-z+1/2
-x+1/2,-y+1/2,-z
x+1/2,-y+1/2,z-1/2

loop_
_atom_site_label
_atom_site_type_symbol
_atom_site_fract_x
_atom_site_fract_y
_atom_site_fract_z
_atom_site_occupancy
_atom_site_U_iso_or_equiv
O9 O-2 0.2781 0.0646 0.3863 1 0.0
Mo5 Mo+6 0.6932 0.19286 0.38136 1 0.0
Mo1 Mo+6 0.10326 0.21643 0.36184 1 0.0
O4 O-2 0.239 0.2016 0.4192 1 0.0
O3 O-2 0.604 0.0543 0.7434 1 0.0
O17 O-2 0.5158 0.0528 0.3594 1 0.0
O2 O-2 0.6087 0.2516 0.7426 1 0.0
Mo2 Mo+6 0.59452 -0.02014 0.36135 1 0.0
O18 O-2 0.9534 0.108 0.9458 1 0.0
O1 O-2 0.6072 0.1706 0.4682 1 0.0
O15 O-2 0.4549 0.22095 0.5699 1 0.0
Nd2 Nd+3 0.41289 0.148771 0.41431 1 0.0
O6 O-2 0 0.1235 0.75 1 0.0
O8 O-2 1.0783 -0.0022 0.9337 1 0.0
O11 O-2 0.7734 0.1456 0.7992 1 0.0
O12 O-2 0.7521 0.0776 0.6077 1 0.0
Nd3 Nd+3 0.91044 0.058904 0.41602 1 0.0
O20 O-2 0.824 0.159 0.4234 1 0.0
O16 O-2 0.9456 0.2379 0.8637 1 0.0
Nd1 Nd+3 0.62608 0.155268 0.64678 1 0.0
O10 O-2 0.9652 0.1383 1.1458 1 0.0
O5 O-2 0.126 0.0025 0.235 1 0.0
O13 O-2 0.7105 0.28 0.374 1 0.0
O7 O-2 0.7285 0.0048 0.4146 1 0.0
O14 O-2 0.4571 0.0842 0.5658 1 0.0
O19 O-2 0.6396 0.1593 0.2664 1 0.0
Mo4 Mo+6 0.91358 0.15382 0.83909 1 0.0
Mo3 Mo+6 0.18431 0.00059 0.36069 1 0.0
